data_4312882
loop_
_publ_author_name
'Xiao-Ping Yang'
'Bei-Sheng Kang'
'Wai-Kwok Wong'
'Cheng-Yong Su'
'Han-Qin Liu'

_publ_section_title
;
 Syntheses, Crystal Structures, and Luminescent Properties of Lanthanide
 Complexes with Tripodal Ligands Bearing Benzimidazole and Pyridine Groups
;
_journal_name_full 'Inorganic Chemistry'
_journal_page_first 169
_journal_page_last 179
_journal_paper_doi 10.1021/ic025799p
_journal_volume 42
_journal_year 2003
_chemical_formula_sum 'C55 H56 Cl3 N12 O15 Y'
_chemical_formula_weight 1320.38
_chemical_name_systematic
; 
 ? 
;
_space_group_IT_number 11
_symmetry_cell_setting monoclinic
_symmetry_space_group_name_Hall '-P 2yb'
_symmetry_space_group_name_H-M 'P 1 21/m 1'
_atom_sites_solution_hydrogens geom
_atom_sites_solution_primary direct
_atom_sites_solution_secondary difmap
_audit_creation_method SHELXL-97
_cell_angle_alpha 90.00
_cell_angle_beta 115.36
_cell_angle_gamma 90.00
_cell_formula_units_Z 4
_cell_length_a 12.487(2)
_cell_length_b 41.337(6)
_cell_length_c 13.729(2)
_cell_measurement_reflns_used CCD
_cell_measurement_temperature 293(2)
_cell_volume 6403.7(17)
_computing_structure_refinement 'SHELXL-97 (Sheldrick, 1997)'
_computing_structure_solution 'SHELXS-97 (Sheldrick, 1990)'
_diffrn_ambient_temperature 293(2)
_diffrn_measured_fraction_theta_full 0.924
_diffrn_measured_fraction_theta_max 0.924
_diffrn_measurement_device_type 'Bruck CCD'
_diffrn_radiation_monochromator graphite
_diffrn_radiation_source 'fine-focus sealed tube'
_diffrn_radiation_type MoK\a
_diffrn_radiation_wavelength 0.71073
_diffrn_reflns_av_R_equivalents 0.2892
_diffrn_reflns_av_sigmaI/netI 0.5187
_diffrn_reflns_limit_h_max 14
_diffrn_reflns_limit_h_min -14
_diffrn_reflns_limit_k_max 49
_diffrn_reflns_limit_k_min -46
_diffrn_reflns_limit_l_max 12
_diffrn_reflns_limit_l_min -16
_diffrn_reflns_number 35313
_diffrn_reflns_theta_full 25.06
_diffrn_reflns_theta_max 25.06
_diffrn_reflns_theta_min 9.75
_exptl_absorpt_coefficient_mu 1.107
_exptl_absorpt_correction_T_max 0.8341
_exptl_absorpt_correction_T_min 0.6913
_exptl_absorpt_correction_type SADABS
_exptl_crystal_colour Yellowish
_exptl_crystal_density_diffrn 1.370
_exptl_crystal_density_method 'not measured'
_exptl_crystal_description Block
_exptl_crystal_F_000 2720
_exptl_crystal_size_max 0.36
_exptl_crystal_size_mid 0.25
_exptl_crystal_size_min 0.17
_refine_diff_density_max 0.562
_refine_diff_density_min -0.327
_refine_diff_density_rms 0.066
_refine_ls_extinction_coef 0.141(8)
_refine_ls_extinction_expression Fc^*^=kFc[1+0.001xFc^2^\l^3^/sin(2\q)]^-1/4^
_refine_ls_extinction_method SHELXL
_refine_ls_goodness_of_fit_ref 0.877
_refine_ls_hydrogen_treatment mixed
_refine_ls_matrix_type full
_refine_ls_number_parameters 817
_refine_ls_number_reflns 10653
_refine_ls_number_restraints 194
_refine_ls_restrained_S_all 0.874
_refine_ls_R_factor_all 0.3119
_refine_ls_R_factor_gt 0.0789
_refine_ls_shift/su_max 9.833
_refine_ls_shift/su_mean 0.234
_refine_ls_structure_factor_coef Fsqd
_refine_ls_weighting_details 'calc w=1/[\s^2^(Fo^2^)+(0.1038P)^2^+0.0000P] where P=(Fo^2^+2Fc^2^)/3'
_refine_ls_weighting_scheme calc
_refine_ls_wR_factor_gt 0.1761
_refine_ls_wR_factor_ref 0.2639
_reflns_number_gt 3027
_reflns_number_total 10653
_reflns_threshold_expression >2sigma(I)
_cod_data_source_file ic025799p-4_s1_3.cif
_cod_data_source_block Y3+A
_cod_depositor_comments
;
The following automatic conversions were performed:

'_symmetry_cell_setting' value 'Monoclinic' changed to 'monoclinic'
according to the built-in table from CIF Core dictionary named
'cif_core.dic' version 2.4.1 from 2010-06-29.

Automatic conversion script
Id: cif_fix_values 1646 2011-03-28 12:23:43Z adriana 
;
_cod_database_code 4312882

loop_
_symmetry_equiv_pos_as_xyz
'x, y, z'
'-x, y+1/2, -z'
'-x, -y, -z'
'x, -y-1/2, z'

loop_
_atom_site_label
_atom_site_type_symbol
_atom_site_fract_x
_atom_site_fract_y
_atom_site_fract_z
_atom_site_U_iso_or_equiv
_atom_site_adp_type
_atom_site_occupancy
_atom_site_symmetry_multiplicity
_atom_site_calc_flag
_atom_site_refinement_flags
_atom_site_disorder_assembly
_atom_site_disorder_group
Y1 Y -0.90205(8) 0.38373(2) -0.66722(7) 0.0635(5) Uani 1 1 d . . .
O1 O -0.7821(7) 0.41411(17) -0.7076(5) 0.080(2) Uani 1 1 d . . .
O2 O -1.0522(6) 0.41400(17) -0.7718(5) 0.0741(18) Uani 1 1 d . . .
O3 O -0.8660(6) 0.41451(19) -0.5274(6) 0.0787(19) Uani 1 1 d . . .
N1 N -0.9239(7) 0.3562(3) -0.8319(7) 0.075(2) Uani 1 1 d . . .
N2 N -0.9465(8) 0.3143(3) -0.9363(8) 0.093(3) Uani 1 1 d . . .
H2A H -0.9511 0.2943 -0.9558 0.111 Uiso 1 1 calc R . .
N3 N -0.7287(7) 0.3548(2) -0.5369(6) 0.071(2) Uani 1 1 d . . .
N4 N -0.6325(9) 0.3119(2) -0.4440(7) 0.089(3) Uani 1 1 d . . .
H4A H -0.6194 0.2926 -0.4184 0.107 Uiso 1 1 calc R . .
N6 N -0.9268(7) 0.31948(19) -0.6624(7) 0.071(2) Uani 1 1 d . . .
N7 N -0.6158(7) 0.4214(2) -0.7318(7) 0.077(2) Uani 1 1 d . . .
N8 N -0.5387(8) 0.4472(3) -0.7192(8) 0.086(3) Uani 1 1 d . . .
N9 N -1.1986(7) 0.4195(2) -0.9453(6) 0.068(2) Uani 1 1 d . . .
N10 N -1.2293(7) 0.4413(2) -1.0272(7) 0.071(2) Uani 1 1 d . . .
N11 N -0.8195(6) 0.4268(2) -0.3515(6) 0.064(2) Uani 1 1 d . . .
N12 N -0.8031(7) 0.4547(3) -0.2928(7) 0.070(2) Uani 1 1 d . . .
C1 C -0.8888(10) 0.3055(3) -0.7383(9) 0.088(3) Uani 1 1 d . . .
H1A H -0.9244 0.2842 -0.7589 0.105 Uiso 1 1 calc R . .
H1B H -0.8035 0.3026 -0.7034 0.105 Uiso 1 1 calc R . .
C2 C -0.9196(10) 0.3248(3) -0.8342(10) 0.082(3) Uani 1 1 d . . .
C3 C -0.9644(10) 0.3395(3) -1.0008(10) 0.083(3) Uani 1 1 d . . .
C4 C -0.9959(12) 0.3437(5) -1.1109(12) 0.112(4) Uani 1 1 d . . .
H4B H -1.0071 0.3259 -1.1556 0.134 Uiso 1 1 calc R . .
C5 C -1.0096(12) 0.3736(5) -1.1506(13) 0.107(4) Uani 1 1 d . . .
H5A H -1.0324 0.3765 -1.2240 0.128 Uiso 1 1 calc R . .
C6 C -0.9904(10) 0.4006(4) -1.0836(11) 0.089(3) Uani 1 1 d . . .
H6A H -1.0006 0.4211 -1.1138 0.107 Uiso 1 1 calc R . .
C7 C -0.9572(9) 0.3977(3) -0.9752(9) 0.072(3) Uani 1 1 d . . .
H7A H -0.9420 0.4159 -0.9313 0.087 Uiso 1 1 calc R . .
C8 C -0.9474(9) 0.3675(4) -0.9343(9) 0.076(3) Uani 1 1 d . . .
C9 C -0.8529(10) 0.3072(3) -0.5550(9) 0.087(3) Uani 1 1 d . . .
H9A H -0.8399 0.2842 -0.5580 0.104 Uiso 1 1 calc R . .
H9B H -0.8916 0.3108 -0.5079 0.104 Uiso 1 1 calc R . .
C10 C -0.7391(9) 0.3245(3) -0.5134(8) 0.069(3) Uani 1 1 d . . .
C11 C -0.5503(11) 0.3361(4) -0.4230(9) 0.086(3) Uani 1 1 d . . .
C12 C -0.4262(13) 0.3365(5) -0.3543(10) 0.114(5) Uani 1 1 d . . .
H12A H -0.3851 0.3182 -0.3178 0.136 Uiso 1 1 calc R . .
C13 C -0.3712(13) 0.3663(6) -0.3458(13) 0.108(4) Uani 1 1 d . . .
H13A H -0.2904 0.3679 -0.3019 0.130 Uiso 1 1 calc R . .
C14 C -0.4287(13) 0.3928(5) -0.3978(11) 0.100(4) Uani 1 1 d . . .
H14A H -0.3872 0.4121 -0.3898 0.120 Uiso 1 1 calc R . .
C15 C -0.5506(10) 0.3921(3) -0.4641(8) 0.077(3) Uani 1 1 d . . .
H15A H -0.5913 0.4106 -0.4983 0.093 Uiso 1 1 calc R . .
C16 C -0.6067(9) 0.3636(3) -0.4766(7) 0.064(3) Uani 1 1 d . . .
C17 C -1.0537(10) 0.3132(3) -0.6954(10) 0.089(3) Uani 1 1 d . . .
H17A H -1.0642 0.2906 -0.6826 0.107 Uiso 1 1 calc R . .
H17B H -1.0965 0.3172 -0.7722 0.107 Uiso 1 1 calc R . .
N5 N -1.0663(8) 0.3637(3) -0.6175(7) 0.086(3) Uani 1 1 d . . .
C18 C -1.1063(12) 0.3340(4) -0.6360(10) 0.093(4) Uani 1 1 d . . .
C19 C -1.1941(16) 0.3223(5) -0.6155(13) 0.123(5) Uani 1 1 d . . .
H19A H -1.2190 0.3010 -0.6329 0.147 Uiso 1 1 calc R . .
C20 C -1.2485(16) 0.3424(6) -0.5672(15) 0.137(6) Uani 1 1 d . . .
H20A H -1.3094 0.3349 -0.5512 0.165 Uiso 1 1 calc R . .
C21 C -1.2066(15) 0.3746(5) -0.5441(11) 0.113(4) Uani 1 1 d . . .
H21A H -1.2381 0.3890 -0.5113 0.136 Uiso 1 1 calc R . .
C22 C -1.1202(12) 0.3836(4) -0.5712(11) 0.093(3) Uani 1 1 d . . .
H22A H -1.0945 0.4050 -0.5578 0.112 Uiso 1 1 calc R . .
C23 C -0.6532(11) 0.3997(4) -0.9058(12) 0.104(4) Uani 1 1 d . . .
H23A H -0.6625 0.4204 -0.9345 0.125 Uiso 1 1 calc R . .
C24 C -0.6685(14) 0.3736(8) -0.9681(16) 0.136(6) Uani 1 1 d . . .
H24A H -0.6903 0.3766 -1.0412 0.163 Uiso 1 1 calc R . .
C25 C -0.6540(16) 0.3433(7) -0.930(2) 0.129(5) Uani 1 1 d . . .
H25A H -0.6635 0.3258 -0.9753 0.155 Uiso 1 1 calc R . .
C26 C -0.6259(15) 0.3386(4) -0.827(2) 0.129(5) Uani 1 1 d . . .
H26A H -0.6182 0.3176 -0.7997 0.155 Uiso 1 1 calc R . .
C27 C -0.6076(13) 0.3653(5) -0.7576(14) 0.107(4) Uani 1 1 d . . .
H27A H -0.5848 0.3621 -0.6843 0.129 Uiso 1 1 calc R . .
C28 C -0.6230(9) 0.3949(4) -0.7976(10) 0.075(3) Uani 1 1 d . . .
C29 C -0.6974(10) 0.4325(3) -0.6977(8) 0.065(3) Uani 1 1 d . . .
C30 C -0.6687(10) 0.4639(3) -0.6611(8) 0.076(3) Uani 1 1 d . . .
H30A H -0.7092 0.4770 -0.6329 0.091 Uiso 1 1 calc R . .
C31 C -0.5681(10) 0.4721(3) -0.6744(9) 0.081(3) Uani 1 1 d . . .
C32 C -0.4251(11) 0.4425(4) -0.7231(12) 0.123(5) Uani 1 1 d . . .
H32A H -0.3824 0.4625 -0.7078 0.185 Uiso 1 1 calc R . .
H32B H -0.4382 0.4351 -0.7937 0.185 Uiso 1 1 calc R . .
H32C H -0.3799 0.4266 -0.6706 0.185 Uiso 1 1 calc R . .
C33 C -0.4959(12) 0.5030(3) -0.6435(12) 0.112(4) Uani 1 1 d . . .
H33A H -0.4281 0.5008 -0.6587 0.168 Uiso 1 1 calc R . .
H33B H -0.4702 0.5071 -0.5679 0.168 Uiso 1 1 calc R . .
H33C H -0.5438 0.5208 -0.6842 0.168 Uiso 1 1 calc R . .
C34 C -1.2997(11) 0.3813(4) -0.8896(12) 0.106(4) Uani 1 1 d . . .
H34A H -1.3033 0.3964 -0.8410 0.127 Uiso 1 1 calc R . .
C35 C -1.3490(15) 0.3493(9) -0.898(2) 0.138(7) Uani 1 1 d . . .
H35A H -1.3863 0.3434 -0.8545 0.165 Uiso 1 1 calc R . .
C36 C -1.3412(18) 0.3288(7) -0.966(3) 0.146(9) Uani 1 1 d . . .
H36A H -1.3726 0.3082 -0.9691 0.175 Uiso 1 1 calc R . .
C37 C -1.2902(17) 0.3358(4) -1.0304(19) 0.139(8) Uani 1 1 d . . .
H37A H -1.2878 0.3202 -1.0782 0.167 Uiso 1 1 calc R . .
C38 C -1.2409(9) 0.3658(3) -1.0283(11) 0.087(3) Uani 1 1 d . . .
H38A H -1.2047 0.3708 -1.0733 0.104 Uiso 1 1 calc R . .
C39 C -1.2479(9) 0.3883(3) -0.9558(9) 0.072(3) Uani 1 1 d . . .
C40 C -1.1025(8) 0.4316(3) -0.8562(8) 0.066(3) Uani 1 1 d . . .
C41 C -1.0799(9) 0.4617(3) -0.8856(8) 0.069(3) Uani 1 1 d . . .
H41A H -1.0205 0.4757 -0.8419 0.083 Uiso 1 1 calc R . .
C42 C -1.1592(10) 0.4677(3) -0.9898(9) 0.068(3) Uani 1 1 d . . .
C43 C -1.3371(11) 0.4375(3) -1.1235(9) 0.106(4) Uani 1 1 d . . .
H43A H -1.3444 0.4548 -1.1724 0.159 Uiso 1 1 calc R . .
H43B H -1.4034 0.4379 -1.1055 0.159 Uiso 1 1 calc R . .
H43C H -1.3356 0.4172 -1.1569 0.159 Uiso 1 1 calc R . .
C44 C -1.1758(12) 0.4968(3) -1.0543(10) 0.103(4) Uani 1 1 d . . .
H44A H -1.2406 0.4936 -1.1238 0.155 Uiso 1 1 calc R . .
H44B H -1.1048 0.5012 -1.0628 0.155 Uiso 1 1 calc R . .
H44C H -1.1929 0.5147 -1.0188 0.155 Uiso 1 1 calc R . .
C45 C -0.8432(16) 0.3717(4) -0.3191(10) 0.106(4) Uani 1 1 d . . .
H45A H -0.9252 0.3733 -0.3565 0.127 Uiso 1 1 calc R . .
C46 C -0.782(2) 0.3412(4) -0.2697(14) 0.152(6) Uani 1 1 d . . .
H46A H -0.8222 0.3220 -0.2718 0.182 Uiso 1 1 calc R . .
C47 C -0.649(3) 0.3445(8) -0.2154(13) 0.151(9) Uani 1 1 d . . .
H47A H -0.6047 0.3257 -0.1907 0.181 Uiso 1 1 calc R . .
C48 C -0.593(2) 0.3709(9) -0.2011(19) 0.149(7) Uani 1 1 d . . .
H48A H -0.5123 0.3721 -0.1566 0.179 Uiso 1 1 calc R . .
C49 C -0.6483(14) 0.3945(5) -0.2472(11) 0.115(5) Uani 1 1 d . . .
H49A H -0.6042 0.4130 -0.2432 0.138 Uiso 1 1 calc R . .
C50 C -0.7693(10) 0.3971(3) -0.3052(8) 0.072(3) Uani 1 1 d . . .
C51 C -0.8514(8) 0.4361(3) -0.4571(9) 0.066(3) Uani 1 1 d . . .
C52 C -0.8605(8) 0.4690(3) -0.4633(8) 0.069(3) Uani 1 1 d . . .
H52A H -0.8805 0.4815 -0.5248 0.083 Uiso 1 1 calc R . .
C53 C -0.8342(8) 0.4801(3) -0.3600(10) 0.067(3) Uani 1 1 d . . .
C54 C -0.8011(10) 0.4527(4) -0.1859(8) 0.093(3) Uani 1 1 d . . .
H54A H -0.7894 0.4738 -0.1544 0.140 Uiso 1 1 calc R . .
H54B H -0.7376 0.4387 -0.1411 0.140 Uiso 1 1 calc R . .
H54C H -0.8751 0.4440 -0.1920 0.140 Uiso 1 1 calc R . .
C55 C -0.8403(11) 0.5126(3) -0.3246(11) 0.103(4) Uani 1 1 d . . .
H55A H -0.8156 0.5126 -0.2480 0.154 Uiso 1 1 calc R . .
H55B H -0.9203 0.5203 -0.3602 0.154 Uiso 1 1 calc R . .
H55C H -0.7891 0.5264 -0.3418 0.154 Uiso 1 1 calc R . .
Cl1 Cl 0.8407(2) 0.04412(7) 0.6451(2) 0.0794(9) Uani 1 1 d DU . .
O11 O 0.9158(11) 0.0692(3) 0.6428(13) 0.207(7) Uani 1 1 d DU . .
O12 O 0.7971(11) 0.0566(4) 0.7164(8) 0.195(6) Uani 1 1 d DU . .
O13 O 0.7371(8) 0.0375(3) 0.5508(8) 0.163(5) Uani 1 1 d DU . .
O14 O 0.9055(8) 0.01560(18) 0.6896(9) 0.141(4) Uani 1 1 d DU . .
Cl2 Cl 0.5000 0.0000 0.0000 0.1170(17) Uani 1 2 d SDU . .
O21 O 0.583(2) -0.0116(8) -0.036(2) 0.155(9) Uani 0.50 1 d PDU . .
O22 O 0.539(2) -0.0092(7) 0.1093(8) 0.156(8) Uani 0.50 1 d PDU . .
O23 O 0.3907(12) -0.0166(5) -0.0514(16) 0.137(7) Uani 0.50 1 d PDU . .
O24 O 0.488(3) 0.03402(15) -0.001(3) 0.196(13) Uani 0.50 1 d PDU . .
Cl5 Cl -0.9966(15) 0.2500 -0.4035(19) 0.173(5) Uani 0.50 2 d SPDU . .
O51 O -1.014(4) 0.2814(6) -0.372(4) 0.256(18) Uani 0.50 1 d PDU . .
O52 O -0.878(3) 0.2500 -0.324(6) 0.300 Uiso 0.50 2 d SPD . .
O53 O -1.024(3) 0.2500 -0.515(2) 0.154(11) Uani 0.50 2 d SPDU . .
Cl3 Cl -0.5904(10) 0.2500 -0.6322(8) 0.231(3) Uani 1 2 d SDU . .
O31 O -0.661(4) 0.2500 -0.7448(13) 0.247(19) Uiso 0.50 2 d SPD . .
O31' O -0.499(6) 0.2500 -0.526(3) 0.300 Uiso 0.50 2 d SPD . .
O32 O -0.569(3) 0.28369(18) -0.620(3) 0.300 Uiso 1 1 d D . .
O33 O -0.675(2) 0.2500 -0.590(3) 0.247(11) Uani 1 2 d SDU . .
Cl4 Cl -0.5902(19) 0.2500 -0.3324(15) 0.239(6) Uani 0.50 2 d SPDU . .
O41 O -0.520(3) 0.2500 -0.2198(16) 0.300 Uiso 1 2 d SD . .
O42 O -0.714(2) 0.2500 -0.366(4) 0.246(17) Uiso 0.50 2 d SPDU . .
O42W O -0.661(7) 0.2500 -0.445(2) 0.300 Uiso 0.50 2 d SPDU . .
Cl4' Cl 0.061(3) 0.2500 -0.023(2) 0.256(9) Uani 0.50 2 d SPDU . .
O41' O 0.155(3) 0.2500 0.082(3) 0.300 Uiso 1 2 d SD . .
O42' O -0.058(3) 0.2500 -0.036(4) 0.300 Uiso 1 2 d SD . .
Cl5' Cl -0.184(4) 0.2500 -0.156(4) 0.300 Uiso 0.50 2 d SPD . .
O51' O -0.145(4) 0.2500 -0.043(4) 0.160(13) Uani 0.50 2 d SPDU . .
O52' O -0.152(3) 0.2240(9) -0.082(4) 0.247(14) Uani 0.50 1 d PDU . .
O53' O -0.222(6) 0.2500 -0.074(5) 0.209(16) Uani 0.50 2 d SPDU . .

loop_
_atom_site_aniso_label
_atom_site_aniso_U_11
_atom_site_aniso_U_22
_atom_site_aniso_U_33
_atom_site_aniso_U_23
_atom_site_aniso_U_13
_atom_site_aniso_U_12
Y1 0.0596(7) 0.0690(7) 0.0534(7) -0.0021(5) 0.0162(4) -0.0013(5)
O1 0.079(5) 0.089(5) 0.069(4) -0.013(4) 0.028(4) -0.008(4)
O2 0.070(4) 0.088(5) 0.055(4) -0.004(4) 0.019(3) 0.000(3)
O3 0.079(4) 0.097(5) 0.056(4) 0.004(4) 0.025(3) 0.006(4)
N1 0.079(6) 0.089(8) 0.050(5) -0.007(5) 0.019(4) 0.002(4)
N2 0.109(7) 0.098(8) 0.062(6) -0.015(7) 0.028(5) 0.001(5)
N3 0.069(6) 0.075(7) 0.057(5) -0.007(4) 0.014(4) 0.000(4)
N4 0.090(7) 0.080(7) 0.078(6) 0.010(5) 0.016(5) 0.011(6)
N6 0.078(6) 0.067(5) 0.059(5) -0.007(4) 0.020(5) 0.000(4)
N7 0.062(5) 0.094(7) 0.076(6) -0.005(6) 0.030(5) -0.008(5)
N8 0.073(7) 0.110(8) 0.082(7) 0.003(6) 0.040(5) -0.011(6)
N9 0.060(5) 0.086(7) 0.048(5) 0.003(5) 0.014(4) 0.010(5)
N10 0.078(6) 0.078(6) 0.051(5) 0.012(5) 0.022(5) 0.009(5)
N11 0.067(5) 0.073(6) 0.046(5) -0.002(5) 0.020(4) -0.002(4)
N12 0.066(5) 0.091(7) 0.053(5) -0.013(6) 0.025(4) -0.010(4)
C1 0.093(8) 0.108(9) 0.059(7) -0.014(7) 0.030(6) -0.015(6)
C2 0.095(8) 0.068(9) 0.074(10) -0.013(7) 0.028(6) -0.015(6)
C3 0.099(8) 0.071(8) 0.067(8) 0.010(8) 0.025(6) 0.012(6)
C4 0.127(10) 0.146(15) 0.069(9) -0.006(10) 0.047(8) 0.017(9)
C5 0.116(10) 0.127(14) 0.088(10) 0.026(11) 0.055(8) 0.019(8)
C6 0.092(8) 0.113(10) 0.077(9) 0.007(8) 0.051(7) 0.012(7)
C7 0.081(7) 0.080(8) 0.060(7) 0.001(6) 0.034(5) 0.001(5)
C8 0.078(7) 0.099(10) 0.058(7) 0.000(8) 0.036(6) 0.002(6)
C9 0.094(8) 0.083(8) 0.067(7) 0.011(6) 0.018(6) -0.005(6)
C10 0.071(8) 0.063(8) 0.062(6) -0.004(5) 0.019(6) 0.000(6)
C11 0.081(9) 0.097(10) 0.069(7) -0.007(7) 0.021(7) 0.007(8)
C12 0.077(9) 0.148(15) 0.077(8) -0.008(8) -0.004(7) 0.032(10)
C13 0.076(9) 0.152(15) 0.087(10) -0.032(11) 0.025(8) -0.009(11)
C14 0.087(9) 0.137(13) 0.072(8) -0.005(9) 0.030(7) -0.032(9)
C15 0.073(7) 0.101(9) 0.051(6) 0.003(6) 0.020(5) -0.019(6)
C16 0.065(7) 0.067(7) 0.049(6) -0.002(5) 0.015(5) 0.004(6)
C17 0.083(8) 0.103(9) 0.075(7) -0.016(7) 0.029(6) -0.021(6)
N5 0.075(6) 0.096(8) 0.077(6) 0.010(6) 0.022(5) 0.000(6)
C18 0.084(9) 0.114(11) 0.075(8) -0.003(8) 0.029(7) -0.019(8)
C19 0.116(11) 0.147(13) 0.133(12) -0.009(10) 0.079(11) -0.021(10)
C20 0.124(12) 0.169(18) 0.138(13) 0.029(13) 0.074(11) -0.003(13)
C21 0.110(11) 0.132(15) 0.103(10) -0.004(9) 0.052(9) -0.010(10)
C22 0.085(8) 0.099(9) 0.105(9) 0.010(8) 0.049(8) 0.010(7)
C23 0.095(9) 0.147(13) 0.072(9) -0.013(9) 0.039(7) 0.008(8)
C24 0.123(12) 0.19(2) 0.104(12) -0.048(16) 0.055(9) 0.015(12)
C25 0.156(14) 0.127(17) 0.125(16) -0.055(13) 0.080(11) -0.005(11)
C26 0.156(14) 0.102(12) 0.153(19) -0.023(13) 0.088(13) -0.007(9)
C27 0.130(11) 0.101(12) 0.115(11) -0.002(11) 0.076(9) 0.007(8)
C28 0.078(7) 0.089(10) 0.071(8) -0.014(8) 0.043(6) -0.002(6)
C29 0.056(6) 0.086(9) 0.055(6) 0.000(6) 0.025(5) -0.015(6)
C30 0.065(7) 0.093(9) 0.063(7) 0.003(6) 0.021(5) -0.006(6)
C31 0.067(8) 0.090(9) 0.061(7) 0.016(7) 0.004(6) -0.005(7)
C32 0.062(8) 0.179(14) 0.118(10) -0.002(9) 0.028(7) -0.013(8)
C33 0.099(8) 0.101(9) 0.110(10) 0.016(8) 0.021(7) -0.020(7)
C34 0.072(7) 0.138(12) 0.099(10) -0.005(9) 0.029(7) -0.016(9)
C35 0.098(12) 0.21(2) 0.114(14) 0.040(15) 0.051(10) -0.012(14)
C36 0.111(14) 0.122(18) 0.17(2) 0.066(18) 0.031(15) -0.025(11)
C37 0.100(11) 0.086(12) 0.147(16) -0.008(11) -0.028(12) -0.007(10)
C38 0.064(7) 0.085(9) 0.099(9) -0.007(8) 0.022(6) 0.008(6)
C39 0.058(6) 0.087(9) 0.067(7) 0.015(7) 0.022(5) -0.002(6)
C40 0.066(6) 0.083(8) 0.044(6) 0.005(6) 0.019(6) 0.015(6)
C41 0.065(6) 0.081(8) 0.059(7) -0.004(6) 0.023(5) 0.003(5)
C42 0.084(7) 0.077(8) 0.063(7) 0.011(6) 0.050(6) 0.018(6)
C43 0.093(8) 0.133(11) 0.058(7) 0.010(7) -0.001(6) 0.003(7)
C44 0.114(9) 0.110(10) 0.080(8) 0.020(8) 0.036(7) 0.012(7)
C45 0.137(12) 0.099(12) 0.064(8) 0.005(7) 0.027(7) 0.005(10)
C46 0.30(2) 0.087(11) 0.096(10) -0.023(10) 0.107(14) -0.047(13)
C47 0.21(2) 0.15(2) 0.069(10) 0.013(11) 0.041(12) 0.11(2)
C48 0.167(19) 0.142(19) 0.138(18) 0.001(17) 0.066(15) 0.028(19)
C49 0.089(10) 0.155(15) 0.092(9) 0.051(10) 0.029(8) 0.041(10)
C50 0.079(8) 0.091(9) 0.051(6) 0.006(6) 0.032(6) 0.012(7)
C51 0.055(6) 0.084(9) 0.055(7) -0.015(7) 0.021(5) -0.007(5)
C52 0.065(6) 0.086(10) 0.054(7) -0.001(6) 0.024(5) -0.007(5)
C53 0.061(6) 0.073(8) 0.071(8) -0.008(7) 0.031(5) -0.007(5)
C54 0.092(7) 0.145(10) 0.043(6) -0.009(6) 0.029(5) -0.010(7)
C55 0.088(8) 0.096(10) 0.113(10) -0.025(8) 0.033(7) -0.008(6)
Cl1 0.0732(17) 0.082(2) 0.0776(18) 0.0015(15) 0.0268(15) 0.0070(15)
O11 0.199(12) 0.163(10) 0.206(13) 0.072(10) 0.035(10) -0.058(9)
O12 0.156(9) 0.306(17) 0.116(8) -0.037(9) 0.052(7) 0.079(10)
O13 0.115(7) 0.158(9) 0.125(8) -0.025(7) -0.036(6) 0.006(6)
O14 0.114(7) 0.113(7) 0.168(9) 0.038(6) 0.035(6) 0.041(5)
Cl2 0.079(3) 0.166(5) 0.100(4) 0.006(4) 0.033(3) 0.006(3)
O21 0.143(18) 0.23(3) 0.141(19) 0.024(19) 0.105(17) 0.045(19)
O22 0.129(17) 0.21(2) 0.114(18) -0.022(19) 0.041(14) -0.009(16)
O23 0.061(11) 0.23(2) 0.091(13) 0.003(15) 0.009(9) -0.020(13)
O24 0.17(3) 0.17(3) 0.20(3) -0.01(2) 0.04(2) 0.02(2)
Cl5 0.177(10) 0.160(11) 0.201(13) 0.000 0.099(10) 0.000
O51 0.19(3) 0.23(4) 0.30(4) -0.06(3) 0.06(3) -0.01(3)
O53 0.19(3) 0.12(2) 0.16(3) 0.000 0.09(2) 0.000
Cl3 0.280(7) 0.176(6) 0.233(7) 0.000 0.107(6) 0.000
O33 0.22(2) 0.25(2) 0.32(3) 0.000 0.16(2) 0.000
Cl4 0.322(14) 0.176(10) 0.175(10) 0.000 0.065(9) 0.000
Cl4' 0.278(17) 0.230(15) 0.244(16) 0.000 0.097(14) 0.000
O51' 0.11(2) 0.08(2) 0.29(3) 0.000 0.09(2) 0.000
O52' 0.20(2) 0.14(2) 0.37(3) 0.01(2) 0.09(2) 0.007(17)
O53' 0.20(3) 0.13(2) 0.32(4) 0.000 0.13(3) 0.000

loop_
_atom_type_symbol
_atom_type_description
_atom_type_scat_dispersion_real
_atom_type_scat_dispersion_imag
_atom_type_scat_source
C C 0.0033 0.0016 'International Tables Vol C Tables 4.2.6.8 and 6.1.1.4'
H H 0.0000 0.0000 'International Tables Vol C Tables 4.2.6.8 and 6.1.1.4'
N N 0.0061 0.0033 'International Tables Vol C Tables 4.2.6.8 and 6.1.1.4'
O O 0.0106 0.0060 'International Tables Vol C Tables 4.2.6.8 and 6.1.1.4'
Cl Cl 0.1484 0.1585 'International Tables Vol C Tables 4.2.6.8 and 6.1.1.4'
Y Y -2.7962 3.5667 'International Tables Vol C Tables 4.2.6.8 and 6.1.1.4'

loop_
_geom_angle_atom_site_label_1
_geom_angle_atom_site_label_2
_geom_angle_atom_site_label_3
_geom_angle
_geom_angle_site_symmetry_1
_geom_angle_site_symmetry_3
_geom_angle_publ_flag
O3 Y1 O2 92.3(2) . . ?
O3 Y1 O1 89.0(2) . . ?
O2 Y1 O1 89.6(2) . . ?
O3 Y1 N1 170.3(3) . . ?
O2 Y1 N1 86.3(3) . . ?
O1 Y1 N1 81.4(3) . . ?
O3 Y1 N3 81.8(3) . . ?
O2 Y1 N3 173.9(3) . . ?
O1 Y1 N3 88.8(3) . . ?
N1 Y1 N3 99.3(3) . . ?
O3 Y1 N5 80.8(3) . . ?
O2 Y1 N5 78.6(3) . . ?
O1 Y1 N5 164.0(3) . . ?
N1 Y1 N5 108.2(3) . . ?
N3 Y1 N5 101.9(3) . . ?
O3 Y1 N6 122.6(3) . . ?
O2 Y1 N6 120.3(2) . . ?
O1 Y1 N6 132.1(3) . . ?
N1 Y1 N6 65.9(3) . . ?
N3 Y1 N6 64.7(3) . . ?
N5 Y1 N6 63.8(3) . . ?
C29 O1 Y1 161.2(6) . . ?
C40 O2 Y1 149.8(6) . . ?
C51 O3 Y1 170.7(7) . . ?
C2 N1 C8 107.8(10) . . ?
C2 N1 Y1 119.9(8) . . ?
C8 N1 Y1 132.3(9) . . ?
C3 N2 C2 109.4(11) . . ?
C10 N3 C16 107.0(8) . . ?
C10 N3 Y1 119.7(7) . . ?
C16 N3 Y1 133.3(7) . . ?
C10 N4 C11 106.7(10) . . ?
C1 N6 C9 109.3(9) . . ?
C1 N6 C17 110.6(8) . . ?
C9 N6 C17 112.5(9) . . ?
C1 N6 Y1 107.7(7) . . ?
C9 N6 Y1 109.9(6) . . ?
C17 N6 Y1 106.7(6) . . ?
C29 N7 C28 129.2(9) . . ?
C29 N7 N8 106.1(10) . . ?
C28 N7 N8 121.9(10) . . ?
C31 N8 N7 109.6(10) . . ?
C31 N8 C32 126.1(12) . . ?
N7 N8 C32 121.5(12) . . ?
N10 N9 C40 108.6(9) . . ?
N10 N9 C39 124.4(8) . . ?
C40 N9 C39 126.5(9) . . ?
C42 N10 N9 108.3(8) . . ?
C42 N10 C43 129.4(10) . . ?
N9 N10 C43 120.6(10) . . ?
N12 N11 C51 106.6(9) . . ?
N12 N11 C50 123.0(8) . . ?
C51 N11 C50 126.2(9) . . ?
C53 N12 N11 109.1(8) . . ?
C53 N12 C54 127.9(10) . . ?
N11 N12 C54 118.4(10) . . ?
N6 C1 C2 113.3(11) . . ?
N1 C2 N2 110.3(12) . . ?
N1 C2 C1 121.8(11) . . ?
N2 C2 C1 127.8(12) . . ?
N2 C3 C4 135.1(13) . . ?
N2 C3 C8 105.9(11) . . ?
C4 C3 C8 119.0(14) . . ?
C5 C4 C3 119.0(15) . . ?
C4 C5 C6 121.0(14) . . ?
C7 C6 C5 122.2(13) . . ?
C8 C7 C6 117.6(12) . . ?
C7 C8 N1 132.4(12) . . ?
C7 C8 C3 121.2(11) . . ?
N1 C8 C3 106.4(12) . . ?
N6 C9 C10 108.2(9) . . ?
N3 C10 N4 111.4(10) . . ?
N3 C10 C9 123.3(9) . . ?
N4 C10 C9 125.2(11) . . ?
C16 C11 N4 109.0(10) . . ?
C16 C11 C12 120.3(14) . . ?
N4 C11 C12 130.6(14) . . ?
C13 C12 C11 115.1(14) . . ?
C14 C13 C12 123.2(13) . . ?
C13 C14 C15 121.0(13) . . ?
C16 C15 C14 117.8(12) . . ?
C15 C16 C11 122.5(10) . . ?
C15 C16 N3 131.6(10) . . ?
C11 C16 N3 105.8(10) . . ?
N6 C17 C18 113.1(10) . . ?
C18 N5 C22 115.4(12) . . ?
C18 N5 Y1 122.3(10) . . ?
C22 N5 Y1 122.3(9) . . ?
N5 C18 C19 125.5(16) . . ?
N5 C18 C17 114.8(13) . . ?
C19 C18 C17 119.4(15) . . ?
C18 C19 C20 119.4(18) . . ?
C19 C20 C21 117.0(16) . . ?
C22 C21 C20 117.7(16) . . ?
C21 C22 N5 125.0(14) . . ?
C24 C23 C28 118.0(18) . . ?
C23 C24 C25 123.0(19) . . ?
C26 C25 C24 119.2(18) . . ?
C25 C26 C27 120.0(19) . . ?
C28 C27 C26 119.5(16) . . ?
C27 C28 C23 120.3(14) . . ?
C27 C28 N7 120.0(12) . . ?
C23 C28 N7 119.6(14) . . ?
O1 C29 N7 118.3(11) . . ?
O1 C29 C30 132.8(11) . . ?
N7 C29 C30 108.8(10) . . ?
C29 C30 C31 107.0(11) . . ?
N8 C31 C30 108.4(11) . . ?
N8 C31 C33 122.3(13) . . ?
C30 C31 C33 129.3(15) . . ?
C39 C34 C35 117.0(17) . . ?
C36 C35 C34 119.7(19) . . ?
C35 C36 C37 123(2) . . ?
C36 C37 C38 121(2) . . ?
C37 C38 C39 116.8(18) . . ?
C34 C39 C38 122.2(13) . . ?
C34 C39 N9 116.1(13) . . ?
C38 C39 N9 121.6(11) . . ?
O2 C40 C41 134.2(10) . . ?
O2 C40 N9 119.6(10) . . ?
C41 C40 N9 106.1(9) . . ?
C42 C41 C40 108.9(10) . . ?
N10 C42 C41 108.0(10) . . ?
N10 C42 C44 122.3(10) . . ?
C41 C42 C44 129.6(12) . . ?
C50 C45 C46 114.3(16) . . ?
C45 C46 C47 113.1(16) . . ?
C48 C47 C46 124.8(19) . . ?
C49 C48 C47 118(3) . . ?
C48 C49 C50 127(2) . . ?
C45 C50 C49 122.1(15) . . ?
C45 C50 N11 118.0(11) . . ?
C49 C50 N11 119.9(14) . . ?
O3 C51 C52 132.3(11) . . ?
O3 C51 N11 119.0(11) . . ?
C52 C51 N11 108.7(10) . . ?
C51 C52 C53 106.9(10) . . ?
N12 C53 C52 108.4(10) . . ?
N12 C53 C55 122.5(11) . . ?
C52 C53 C55 129.1(12) . . ?
O12 Cl1 O11 101.8(13) . . ?
O12 Cl1 O13 103.5(8) . . ?
O11 Cl1 O13 118.7(8) . . ?
O12 Cl1 O14 109.1(9) . . ?
O11 Cl1 O14 111.2(8) . . ?
O13 Cl1 O14 111.5(7) . . ?
O24 Cl2 O24 180(3) . 3_655 ?
O24 Cl2 O21 65(2) . 3_655 ?
O24 Cl2 O21 115(2) 3_655 3_655 ?
O24 Cl2 O21 115(2) . . ?
O24 Cl2 O21 65(2) 3_655 . ?
O21 Cl2 O21 180(3) 3_655 . ?
O24 Cl2 O22 105(2) . . ?
O24 Cl2 O22 75(2) 3_655 . ?
O21 Cl2 O22 71.6(15) 3_655 . ?
O21 Cl2 O22 108.4(15) . . ?
O24 Cl2 O22 75(2) . 3_655 ?
O24 Cl2 O22 105(2) 3_655 3_655 ?
O21 Cl2 O22 108.4(15) 3_655 3_655 ?
O21 Cl2 O22 71.6(15) . 3_655 ?
O22 Cl2 O22 180(2) . 3_655 ?
O24 Cl2 O23 66.3(17) . 3_655 ?
O24 Cl2 O23 113.7(17) 3_655 3_655 ?
O21 Cl2 O23 110.8(17) 3_655 3_655 ?
O21 Cl2 O23 69.2(17) . 3_655 ?
O22 Cl2 O23 77.5(14) . 3_655 ?
O22 Cl2 O23 102.5(14) 3_655 3_655 ?
O24 Cl2 O23 113.7(17) . . ?
O24 Cl2 O23 66.3(17) 3_655 . ?
O21 Cl2 O23 69.2(17) 3_655 . ?
O21 Cl2 O23 110.8(17) . . ?
O22 Cl2 O23 102.5(14) . . ?
O22 Cl2 O23 77.5(14) 3_655 . ?
O23 Cl2 O23 180.0(10) 3_655 . ?
Cl2 O21 O24 57.6(11) . 3_655 ?
Cl2 O21 O23 55.5(9) . 3_655 ?
O24 O21 O23 98.7(15) 3_655 3_655 ?
Cl2 O21 O22 54.3(8) . 3_655 ?
O24 O21 O22 90.1(15) 3_655 3_655 ?
O23 O21 O22 85.2(14) 3_655 3_655 ?
Cl2 O22 O21 54.1(8) . 3_655 ?
Cl2 O22 O24 52.5(11) . 3_655 ?
O21 O22 O24 90.0(13) 3_655 3_655 ?
Cl2 O22 O23 51.2(7) . 3_655 ?
O21 O22 O23 85.5(13) 3_655 3_655 ?
O24 O22 O23 85.4(15) 3_655 3_655 ?
Cl2 O23 O24 56.7(9) . 3_655 ?
Cl2 O23 O21 55.3(9) . 3_655 ?
O24 O23 O21 98.3(13) 3_655 3_655 ?
Cl2 O23 O22 51.2(7) . 3_655 ?
O24 O23 O22 84.8(17) 3_655 3_655 ?
O21 O23 O22 85.4(14) 3_655 3_655 ?
Cl2 O24 O21 57.6(11) . 3_655 ?
Cl2 O24 O23 57.0(9) . 3_655 ?
O21 O24 O23 99.1(15) 3_655 3_655 ?
Cl2 O24 O22 52.6(12) . 3_655 ?
O21 O24 O22 90.2(15) 3_655 3_655 ?
O23 O24 O22 84.9(18) 3_655 3_655 ?
O53 Cl5 O52 121(5) . . ?
O53 Cl5 O51 109(3) . . ?
O52 Cl5 O51 91(3) . . ?
O53 Cl5 O51 109(3) . 4_565 ?
O52 Cl5 O51 91(3) . 4_565 ?
O51 Cl5 O51 133(5) . 4_565 ?
O33 Cl3 O32 95.0(14) . . ?
O33 Cl3 O32 95.0(14) . 4_565 ?
O32 Cl3 O32 160(3) . 4_565 ?
O33 Cl3 O31 103(3) . . ?
O32 Cl3 O31 97.2(14) . . ?
O32 Cl3 O31 97.2(14) 4_565 . ?
O33 Cl3 O31' 90(5) . . ?
O32 Cl3 O31' 81.5(14) . . ?
O32 Cl3 O31' 81.5(14) 4_565 . ?
O31 Cl3 O31' 167(5) . . ?
O42 Cl4 O42W 64(4) . . ?
O42 Cl4 O41 116(2) . . ?
O42W Cl4 O41 180(4) . . ?
Cl4 O42 O42W 58.1(18) . . ?
Cl4 O42W O42 58(2) . . ?
O42' Cl4' O41' 121(2) . . ?
O51' O42' Cl4' 178(5) . . ?
O51' O42' O52' 51(2) . 4_565 ?
Cl4' O42' O52' 130(2) . 4_565 ?
O51' O42' O52' 51(2) . . ?
Cl4' O42' O52' 130(2) . . ?
O52' O42' O52' 90(3) 4_565 . ?
O51' O42' Cl5' 55(3) . . ?
Cl4' O42' Cl5' 127(3) . . ?
O52' O42' Cl5' 51.2(16) 4_565 . ?
O52' O42' Cl5' 51.2(16) . . ?
O53' Cl5' O52' 61(3) . 4_565 ?
O53' Cl5' O52' 61(3) . . ?
O52' Cl5' O52' 99(5) 4_565 . ?
O53' Cl5' O51' 36(2) . . ?
O52' Cl5' O51' 50(2) 4_565 . ?
O52' Cl5' O51' 50(2) . . ?
O53' Cl5' O42' 73(3) . . ?
O52' Cl5' O42' 57(2) 4_565 . ?
O52' Cl5' O42' 57(2) . . ?
O51' Cl5' O42' 37(2) . . ?
O53' O51' O42' 159(5) . . ?
O53' O51' O52' 86(2) . 4_565 ?
O42' O51' O52' 85(3) . 4_565 ?
O53' O51' O52' 86(2) . . ?
O42' O51' O52' 85(3) . . ?
O52' O51' O52' 130(3) 4_565 . ?
O53' O51' Cl5' 71.9(12) . . ?
O42' O51' Cl5' 88(4) . . ?
O52' O51' Cl5' 65.2(13) 4_565 . ?
O52' O51' Cl5' 65.2(13) . . ?
O51' O52' O53' 38(3) . . ?
O51' O52' Cl5' 65.1(12) . . ?
O53' O52' Cl5' 59.7(13) . . ?
O51' O52' O42' 44(3) . . ?
O53' O52' O42' 80(4) . . ?
Cl5' O52' O42' 72(3) . . ?
O51' O53' O52' 56(2) . 4_565 ?
O51' O53' O52' 56(2) . . ?
O52' O53' O52' 98(4) 4_565 . ?
O51' O53' Cl5' 72.0(12) . . ?
O52' O53' Cl5' 59.8(13) 4_565 . ?
O52' O53' Cl5' 59.8(13) . . ?

loop_
_geom_bond_atom_site_label_1
_geom_bond_atom_site_label_2
_geom_bond_distance
_geom_bond_site_symmetry_2
_geom_bond_publ_flag
Y1 O3 2.183(9) . ?
Y1 O2 2.199(7) . ?
Y1 O1 2.200(8) . ?
Y1 N1 2.440(9) . ?
Y1 N3 2.449(8) . ?
Y1 N5 2.561(11) . ?
Y1 N6 2.678(8) . ?
O1 C29 1.262(12) . ?
O2 C40 1.283(12) . ?
O3 C51 1.268(12) . ?
N1 C2 1.303(14) . ?
N1 C8 1.387(15) . ?
N2 C3 1.325(14) . ?
N2 C2 1.365(15) . ?
N3 C10 1.313(12) . ?
N3 C16 1.435(13) . ?
N4 C10 1.366(13) . ?
N4 C11 1.370(15) . ?
N6 C1 1.438(14) . ?
N6 C9 1.455(13) . ?
N6 C17 1.472(14) . ?
N7 C29 1.369(14) . ?
N7 C28 1.400(15) . ?
N7 N8 1.398(13) . ?
N8 C31 1.328(15) . ?
N8 C32 1.455(17) . ?
N9 N10 1.361(11) . ?
N9 C40 1.390(13) . ?
N9 C39 1.409(15) . ?
N10 C42 1.357(13) . ?
N10 C43 1.435(14) . ?
N11 N12 1.372(11) . ?
N11 C51 1.384(13) . ?
N11 C50 1.401(14) . ?
N12 C53 1.340(13) . ?
N12 C54 1.460(14) . ?
C1 C2 1.444(18) . ?
C3 C4 1.40(2) . ?
C3 C8 1.433(17) . ?
C4 C5 1.33(2) . ?
C5 C6 1.40(2) . ?
C6 C7 1.368(16) . ?
C7 C8 1.353(16) . ?
C9 C10 1.469(16) . ?
C11 C16 1.375(15) . ?
C11 C12 1.429(19) . ?
C12 C13 1.39(2) . ?
C13 C14 1.34(2) . ?
C14 C15 1.400(18) . ?
C15 C16 1.342(14) . ?
C17 C18 1.516(19) . ?
N5 C18 1.307(16) . ?
N5 C22 1.379(16) . ?
C18 C19 1.33(2) . ?
C19 C20 1.41(3) . ?
C20 C21 1.42(2) . ?
C21 C22 1.33(2) . ?
C23 C24 1.34(3) . ?
C23 C28 1.381(19) . ?
C24 C25 1.34(3) . ?
C25 C26 1.32(3) . ?
C26 C27 1.41(2) . ?
C27 C28 1.323(18) . ?
C29 C30 1.381(16) . ?
C30 C31 1.388(16) . ?
C31 C33 1.516(18) . ?
C34 C39 1.353(19) . ?
C34 C35 1.44(3) . ?
C35 C36 1.29(3) . ?
C36 C37 1.33(4) . ?
C37 C38 1.38(3) . ?
C38 C39 1.391(17) . ?
C40 C41 1.374(15) . ?
C41 C42 1.369(14) . ?
C42 C44 1.452(16) . ?
C45 C50 1.357(19) . ?
C45 C46 1.48(3) . ?
C46 C47 1.51(4) . ?
C47 C48 1.27(3) . ?
C48 C49 1.20(3) . ?
C49 C50 1.379(19) . ?
C51 C52 1.363(15) . ?
C52 C53 1.390(14) . ?
C53 C55 1.440(17) . ?
Cl1 O12 1.407(5) . ?
Cl1 O11 1.409(5) . ?
Cl1 O13 1.411(5) . ?
Cl1 O14 1.412(5) . ?
Cl2 O24 1.414(5) . ?
Cl2 O24 1.414(5) 3_655 ?
Cl2 O21 1.414(5) 3_655 ?
Cl2 O21 1.414(5) . ?
Cl2 O22 1.417(5) . ?
Cl2 O22 1.417(5) 3_655 ?
Cl2 O23 1.417(5) 3_655 ?
Cl2 O23 1.417(5) . ?
O21 O24 1.52(4) 3_655 ?
O21 O23 1.61(3) 3_655 ?
O21 O22 1.66(3) 3_655 ?
O22 O21 1.66(3) 3_655 ?
O22 O24 1.72(5) 3_655 ?
O22 O23 1.77(3) 3_655 ?
O23 O24 1.55(4) 3_655 ?
O23 O21 1.61(3) 3_655 ?
O23 O22 1.77(3) 3_655 ?
O24 O21 1.52(4) 3_655 ?
O24 O23 1.55(4) 3_655 ?
O24 O22 1.72(5) 3_655 ?
Cl5 O53 1.414(5) . ?
Cl5 O52 1.414(5) . ?
Cl5 O51 1.415(5) . ?
Cl5 O51 1.415(5) 4_565 ?
Cl3 O33 1.413(5) . ?
Cl3 O32 1.414(5) . ?
Cl3 O32 1.414(5) 4_565 ?
Cl3 O31 1.415(5) . ?
Cl3 O31' 1.414(5) . ?
Cl4 O42 1.411(5) . ?
Cl4 O42W 1.417(8) . ?
Cl4 O41 1.414(5) . ?
O42 O42W 1.50(8) . ?
Cl4' O42' 1.411(5) . ?
Cl4' O41' 1.412(5) . ?
O42' O51' 1.05(5) . ?
O42' O52' 1.52(4) 4_565 ?
O42' O52' 1.52(4) . ?
O42' Cl5' 1.72(6) . ?
Cl5' O53' 1.413(5) . ?
Cl5' O52' 1.414(5) 4_565 ?
Cl5' O52' 1.414(5) . ?
Cl5' O51' 1.413(5) . ?
O51' O53' 0.88(5) . ?
O51' O52' 1.19(5) 4_565 ?
O51' O52' 1.19(5) . ?
O52' O53' 1.43(5) . ?
O53' O52' 1.43(5) 4_565 ?

loop_
_geom_torsion_atom_site_label_1
_geom_torsion_atom_site_label_2
_geom_torsion_atom_site_label_3
_geom_torsion_atom_site_label_4
_geom_torsion
_geom_torsion_site_symmetry_1
_geom_torsion_site_symmetry_2
_geom_torsion_site_symmetry_3
_geom_torsion_site_symmetry_4
_geom_torsion_publ_flag
O3 Y1 O1 C29 31(2) . . . . ?
O2 Y1 O1 C29 123(2) . . . . ?
N1 Y1 O1 C29 -151(2) . . . . ?
N3 Y1 O1 C29 -51(2) . . . . ?
N5 Y1 O1 C29 81(3) . . . . ?
N6 Y1 O1 C29 -105(2) . . . . ?
O3 Y1 O2 C40 121.9(13) . . . . ?
O1 Y1 O2 C40 32.9(13) . . . . ?
N1 Y1 O2 C40 -48.5(13) . . . . ?
N3 Y1 O2 C40 107(3) . . . . ?
N5 Y1 O2 C40 -158.0(13) . . . . ?
N6 Y1 O2 C40 -107.7(13) . . . . ?
O2 Y1 O3 C51 -31(4) . . . . ?
O1 Y1 O3 C51 58(4) . . . . ?
N1 Y1 O3 C51 50(4) . . . . ?
N3 Y1 O3 C51 147(4) . . . . ?
N5 Y1 O3 C51 -109(4) . . . . ?
N6 Y1 O3 C51 -160(4) . . . . ?
O3 Y1 N1 C2 143.1(15) . . . . ?
O2 Y1 N1 C2 -135.5(8) . . . . ?
O1 Y1 N1 C2 134.3(8) . . . . ?
N3 Y1 N1 C2 47.0(8) . . . . ?
N5 Y1 N1 C2 -58.8(8) . . . . ?
N6 Y1 N1 C2 -9.8(7) . . . . ?
O3 Y1 N1 C8 -41(2) . . . . ?
O2 Y1 N1 C8 40.6(8) . . . . ?
O1 Y1 N1 C8 -49.5(8) . . . . ?
N3 Y1 N1 C8 -136.8(8) . . . . ?
N5 Y1 N1 C8 117.3(8) . . . . ?
N6 Y1 N1 C8 166.4(9) . . . . ?
O3 Y1 N3 C10 118.8(7) . . . . ?
O2 Y1 N3 C10 133(3) . . . . ?
O1 Y1 N3 C10 -152.0(7) . . . . ?
N1 Y1 N3 C10 -70.9(8) . . . . ?
N5 Y1 N3 C10 40.1(8) . . . . ?
N6 Y1 N3 C10 -13.2(7) . . . . ?
O3 Y1 N3 C16 -63.1(8) . . . . ?
O2 Y1 N3 C16 -49(3) . . . . ?
O1 Y1 N3 C16 26.1(8) . . . . ?
N1 Y1 N3 C16 107.1(8) . . . . ?
N5 Y1 N3 C16 -141.9(8) . . . . ?
N6 Y1 N3 C16 164.8(9) . . . . ?
O3 Y1 N6 C1 -150.7(6) . . . . ?
O2 Y1 N6 C1 93.9(7) . . . . ?
O1 Y1 N6 C1 -27.3(7) . . . . ?
N1 Y1 N6 C1 24.1(6) . . . . ?
N3 Y1 N6 C1 -90.0(7) . . . . ?
N5 Y1 N6 C1 151.0(7) . . . . ?
O3 Y1 N6 C9 -31.7(8) . . . . ?
O2 Y1 N6 C9 -147.1(7) . . . . ?
O1 Y1 N6 C9 91.7(8) . . . . ?
N1 Y1 N6 C9 143.1(8) . . . . ?
N3 Y1 N6 C9 29.0(7) . . . . ?
N5 Y1 N6 C9 -90.0(8) . . . . ?
O3 Y1 N6 C17 90.5(7) . . . . ?
O2 Y1 N6 C17 -24.8(7) . . . . ?
O1 Y1 N6 C17 -146.1(6) . . . . ?
N1 Y1 N6 C17 -94.7(7) . . . . ?
N3 Y1 N6 C17 151.3(7) . . . . ?
N5 Y1 N6 C17 32.2(6) . . . . ?
C29 N7 N8 C31 3.1(10) . . . . ?
C28 N7 N8 C31 165.5(10) . . . . ?
C29 N7 N8 C32 165.4(10) . . . . ?
C28 N7 N8 C32 -32.1(14) . . . . ?
C40 N9 N10 C42 -3.4(9) . . . . ?
C39 N9 N10 C42 -176.2(9) . . . . ?
C40 N9 N10 C43 -170.1(9) . . . . ?
C39 N9 N10 C43 17.1(14) . . . . ?
C51 N11 N12 C53 5.6(9) . . . . ?
C50 N11 N12 C53 163.9(9) . . . . ?
C51 N11 N12 C54 163.3(8) . . . . ?
C50 N11 N12 C54 -38.3(12) . . . . ?
C9 N6 C1 C2 -155.9(9) . . . . ?
C17 N6 C1 C2 79.7(11) . . . . ?
Y1 N6 C1 C2 -36.5(10) . . . . ?
C8 N1 C2 N2 -3.6(11) . . . . ?
Y1 N1 C2 N2 173.4(7) . . . . ?
C8 N1 C2 C1 175.8(10) . . . . ?
Y1 N1 C2 C1 -7.2(14) . . . . ?
C3 N2 C2 N1 2.3(12) . . . . ?
C3 N2 C2 C1 -177.1(11) . . . . ?
N6 C1 C2 N1 32.5(14) . . . . ?
N6 C1 C2 N2 -148.2(11) . . . . ?
C2 N2 C3 C4 -178.5(14) . . . . ?
C2 N2 C3 C8 0.0(12) . . . . ?
N2 C3 C4 C5 178.1(13) . . . . ?
C8 C3 C4 C5 -0.3(17) . . . . ?
C3 C4 C5 C6 1.5(19) . . . . ?
C4 C5 C6 C7 -0.2(18) . . . . ?
C5 C6 C7 C8 -2.4(15) . . . . ?
C6 C7 C8 N1 -175.2(10) . . . . ?
C6 C7 C8 C3 3.5(14) . . . . ?
C2 N1 C8 C7 -177.6(11) . . . . ?
Y1 N1 C8 C7 5.9(16) . . . . ?
C2 N1 C8 C3 3.5(11) . . . . ?
Y1 N1 C8 C3 -172.9(7) . . . . ?
N2 C3 C8 C7 178.9(9) . . . . ?
C4 C3 C8 C7 -2.3(15) . . . . ?
N2 C3 C8 N1 -2.1(11) . . . . ?
C4 C3 C8 N1 176.7(10) . . . . ?
C1 N6 C9 C10 77.8(11) . . . . ?
C17 N6 C9 C10 -159.0(9) . . . . ?
Y1 N6 C9 C10 -40.3(10) . . . . ?
C16 N3 C10 N4 -1.8(11) . . . . ?
Y1 N3 C10 N4 176.8(6) . . . . ?
C16 N3 C10 C9 176.5(10) . . . . ?
Y1 N3 C10 C9 -5.0(13) . . . . ?
C11 N4 C10 N3 0.0(11) . . . . ?
C11 N4 C10 C9 -178.2(11) . . . . ?
N6 C9 C10 N3 33.0(14) . . . . ?
N6 C9 C10 N4 -149.0(10) . . . . ?
C10 N4 C11 C16 1.8(12) . . . . ?
C10 N4 C11 C12 178.3(12) . . . . ?
C16 C11 C12 C13 1.0(17) . . . . ?
N4 C11 C12 C13 -175.1(13) . . . . ?
C11 C12 C13 C14 0(2) . . . . ?
C12 C13 C14 C15 1(2) . . . . ?
C13 C14 C15 C16 -2.3(17) . . . . ?
C14 C15 C16 C11 3.2(15) . . . . ?
C14 C15 C16 N3 179.4(10) . . . . ?
N4 C11 C16 C15 174.2(10) . . . . ?
C12 C11 C16 C15 -2.7(16) . . . . ?
N4 C11 C16 N3 -2.8(11) . . . . ?
C12 C11 C16 N3 -179.7(10) . . . . ?
C10 N3 C16 C15 -173.8(11) . . . . ?
Y1 N3 C16 C15 7.9(15) . . . . ?
C10 N3 C16 C11 2.8(10) . . . . ?
Y1 N3 C16 C11 -175.4(7) . . . . ?
C1 N6 C17 C18 -165.6(10) . . . . ?
C9 N6 C17 C18 71.8(12) . . . . ?
Y1 N6 C17 C18 -48.7(11) . . . . ?
O3 Y1 N5 C18 -149.7(8) . . . . ?
O2 Y1 N5 C18 116.1(8) . . . . ?
O1 Y1 N5 C18 159.1(9) . . . . ?
N1 Y1 N5 C18 34.0(9) . . . . ?
N3 Y1 N5 C18 -70.1(8) . . . . ?
N6 Y1 N5 C18 -16.3(8) . . . . ?
O3 Y1 N5 C22 31.6(8) . . . . ?
O2 Y1 N5 C22 -62.6(8) . . . . ?
O1 Y1 N5 C22 -19.6(14) . . . . ?
N1 Y1 N5 C22 -144.7(8) . . . . ?
N3 Y1 N5 C22 111.2(8) . . . . ?
N6 Y1 N5 C22 165.0(8) . . . . ?
C22 N5 C18 C19 1.1(17) . . . . ?
Y1 N5 C18 C19 -177.7(11) . . . . ?
C22 N5 C18 C17 175.0(10) . . . . ?
Y1 N5 C18 C17 -3.8(13) . . . . ?
N6 C17 C18 N5 37.7(14) . . . . ?
N6 C17 C18 C19 -148.0(12) . . . . ?
N5 C18 C19 C20 -2(2) . . . . ?
C17 C18 C19 C20 -175.5(13) . . . . ?
C18 C19 C20 C21 1(2) . . . . ?
C19 C20 C21 C22 1(2) . . . . ?
C20 C21 C22 N5 -2(2) . . . . ?
C18 N5 C22 C21 0.8(17) . . . . ?
Y1 N5 C22 C21 179.6(10) . . . . ?
C28 C23 C24 C25 -1(2) . . . . ?
C23 C24 C25 C26 2(3) . . . . ?
C24 C25 C26 C27 -2(2) . . . . ?
C25 C26 C27 C28 2(2) . . . . ?
C26 C27 C28 C23 -2.0(18) . . . . ?
C26 C27 C28 N7 174.0(11) . . . . ?
C24 C23 C28 C27 1.4(17) . . . . ?
C24 C23 C28 N7 -174.7(11) . . . . ?
C29 N7 C28 C27 -77.0(15) . . . . ?
N8 N7 C28 C27 125.0(12) . . . . ?
C29 N7 C28 C23 99.1(13) . . . . ?
N8 N7 C28 C23 -58.9(13) . . . . ?
Y1 O1 C29 N7 118(2) . . . . ?
Y1 O1 C29 C30 -65(3) . . . . ?
C28 N7 C29 O1 14.9(16) . . . . ?
N8 N7 C29 O1 175.6(8) . . . . ?
C28 N7 C29 C30 -162.9(11) . . . . ?
N8 N7 C29 C30 -2.2(10) . . . . ?
O1 C29 C30 C31 -176.7(10) . . . . ?
N7 C29 C30 C31 0.7(10) . . . . ?
N7 N8 C31 C30 -2.7(11) . . . . ?
C32 N8 C31 C30 -164.1(11) . . . . ?
N7 N8 C31 C33 175.8(9) . . . . ?
C32 N8 C31 C33 14.5(16) . . . . ?
C29 C30 C31 N8 1.3(11) . . . . ?
C29 C30 C31 C33 -177.1(10) . . . . ?
C39 C34 C35 C36 1(2) . . . . ?
C34 C35 C36 C37 -1(3) . . . . ?
C35 C36 C37 C38 1(3) . . . . ?
C36 C37 C38 C39 -0.4(19) . . . . ?
C35 C34 C39 C38 -0.5(17) . . . . ?
C35 C34 C39 N9 -179.0(11) . . . . ?
C37 C38 C39 C34 0.4(15) . . . . ?
C37 C38 C39 N9 178.8(9) . . . . ?
N10 N9 C39 C34 -122.7(10) . . . . ?
C40 N9 C39 C34 65.8(13) . . . . ?
N10 N9 C39 C38 58.8(12) . . . . ?
C40 N9 C39 C38 -112.8(11) . . . . ?
Y1 O2 C40 C41 -70.4(17) . . . . ?
Y1 O2 C40 N9 105.2(13) . . . . ?
N10 N9 C40 O2 -174.5(8) . . . . ?
C39 N9 C40 O2 -1.8(14) . . . . ?
N10 N9 C40 C41 2.3(9) . . . . ?
C39 N9 C40 C41 175.0(10) . . . . ?
O2 C40 C41 C42 175.7(10) . . . . ?
N9 C40 C41 C42 -0.4(10) . . . . ?
N9 N10 C42 C41 3.1(10) . . . . ?
C43 N10 C42 C41 168.3(11) . . . . ?
N9 N10 C42 C44 -174.5(9) . . . . ?
C43 N10 C42 C44 -9.4(16) . . . . ?
C40 C41 C42 N10 -1.7(11) . . . . ?
C40 C41 C42 C44 175.8(10) . . . . ?
C50 C45 C46 C47 -1.3(16) . . . . ?
C45 C46 C47 C48 8(2) . . . . ?
C46 C47 C48 C49 -11(3) . . . . ?
C47 C48 C49 C50 8(3) . . . . ?
C46 C45 C50 C49 -1.6(17) . . . . ?
C46 C45 C50 N11 178.6(9) . . . . ?
C48 C49 C50 C45 -2(2) . . . . ?
C48 C49 C50 N11 178.2(17) . . . . ?
N12 N11 C50 C45 122.7(11) . . . . ?
C51 N11 C50 C45 -83.2(12) . . . . ?
N12 N11 C50 C49 -57.1(13) . . . . ?
C51 N11 C50 C49 97.0(13) . . . . ?
Y1 O3 C51 C52 -8(4) . . . . ?
Y1 O3 C51 N11 172(3) . . . . ?
N12 N11 C51 O3 176.5(7) . . . . ?
C50 N11 C51 O3 19.0(13) . . . . ?
N12 N11 C51 C52 -3.2(9) . . . . ?
C50 N11 C51 C52 -160.7(10) . . . . ?
O3 C51 C52 C53 -179.9(9) . . . . ?
N11 C51 C52 C53 -0.2(10) . . . . ?
N11 N12 C53 C52 -5.8(9) . . . . ?
C54 N12 C53 C52 -160.8(9) . . . . ?
N11 N12 C53 C55 172.5(8) . . . . ?
C54 N12 C53 C55 17.5(14) . . . . ?
C51 C52 C53 N12 3.6(10) . . . . ?
C51 C52 C53 C55 -174.5(10) . . . . ?
O24 Cl2 O21 O24 180.0 . . . 3_655 ?
O21 Cl2 O21 O24 -11(12) 3_655 . . 3_655 ?
O22 Cl2 O21 O24 63(2) . . . 3_655 ?
O22 Cl2 O21 O24 -117(2) 3_655 . . 3_655 ?
O23 Cl2 O21 O24 130.9(19) 3_655 . . 3_655 ?
O23 Cl2 O21 O24 -49.1(19) . . . 3_655 ?
O24 Cl2 O21 O23 49.1(19) . . . 3_655 ?
O24 Cl2 O21 O23 -130.9(19) 3_655 . . 3_655 ?
O21 Cl2 O21 O23 -142(12) 3_655 . . 3_655 ?
O22 Cl2 O21 O23 -68.3(17) . . . 3_655 ?
O22 Cl2 O21 O23 111.7(17) 3_655 . . 3_655 ?
O23 Cl2 O21 O23 180.0 . . . 3_655 ?
O24 Cl2 O21 O22 -63(2) . . . 3_655 ?
O24 Cl2 O21 O22 117(2) 3_655 . . 3_655 ?
O21 Cl2 O21 O22 106(12) 3_655 . . 3_655 ?
O22 Cl2 O21 O22 180.000(2) . . . 3_655 ?
O23 Cl2 O21 O22 -111.7(17) 3_655 . . 3_655 ?
O23 Cl2 O21 O22 68.3(17) . . . 3_655 ?
O24 Cl2 O22 O21 56(2) . . . 3_655 ?
O24 Cl2 O22 O21 -124(2) 3_655 . . 3_655 ?
O21 Cl2 O22 O21 180.0 . . . 3_655 ?
O22 Cl2 O22 O21 -159(15) 3_655 . . 3_655 ?
O23 Cl2 O22 O21 117.2(19) 3_655 . . 3_655 ?
O23 Cl2 O22 O21 -62.8(19) . . . 3_655 ?
O24 Cl2 O22 O24 180.000(1) . . . 3_655 ?
O21 Cl2 O22 O24 124(2) 3_655 . . 3_655 ?
O21 Cl2 O22 O24 -56(2) . . . 3_655 ?
O22 Cl2 O22 O24 -36(15) 3_655 . . 3_655 ?
O23 Cl2 O22 O24 -119(2) 3_655 . . 3_655 ?
O23 Cl2 O22 O24 61(2) . . . 3_655 ?
O24 Cl2 O22 O23 -61(2) . . . 3_655 ?
O24 Cl2 O22 O23 119(2) 3_655 . . 3_655 ?
O21 Cl2 O22 O23 -117.2(19) 3_655 . . 3_655 ?
O21 Cl2 O22 O23 62.8(19) . . . 3_655 ?
O22 Cl2 O22 O23 84(8) 3_655 . . 3_655 ?
O23 Cl2 O22 O23 180.0 . . . 3_655 ?
O24 Cl2 O23 O24 180.0 . . . 3_655 ?
O21 Cl2 O23 O24 -132(2) 3_655 . . 3_655 ?
O21 Cl2 O23 O24 48(2) . . . 3_655 ?
O22 Cl2 O23 O24 -67(3) . . . 3_655 ?
O22 Cl2 O23 O24 113(3) 3_655 . . 3_655 ?
O23 Cl2 O23 O24 -13(76) 3_655 . . 3_655 ?
O24 Cl2 O23 O21 -48(2) . . . 3_655 ?
O24 Cl2 O23 O21 132(2) 3_655 . . 3_655 ?
O21 Cl2 O23 O21 180.0 . . . 3_655 ?
O22 Cl2 O23 O21 64.5(17) . . . 3_655 ?
O22 Cl2 O23 O21 -115.5(17) 3_655 . . 3_655 ?
O23 Cl2 O23 O21 119(68) 3_655 . . 3_655 ?
O24 Cl2 O23 O22 67(3) . . . 3_655 ?
O24 Cl2 O23 O22 -113(3) 3_655 . . 3_655 ?
O21 Cl2 O23 O22 115.5(17) 3_655 . . 3_655 ?
O21 Cl2 O23 O22 -64.5(17) . . . 3_655 ?
O22 Cl2 O23 O22 180.0 . . . 3_655 ?
O23 Cl2 O23 O22 -126(56) 3_655 . . 3_655 ?
O24 Cl2 O24 O21 -37(15) 3_655 . . 3_655 ?
O21 Cl2 O24 O21 180.0 . . . 3_655 ?
O22 Cl2 O24 O21 -60.8(17) . . . 3_655 ?
O22 Cl2 O24 O21 119.2(17) 3_655 . . 3_655 ?
O23 Cl2 O24 O21 -129.5(19) 3_655 . . 3_655 ?
O23 Cl2 O24 O21 50.5(19) . . . 3_655 ?
O24 Cl2 O24 O23 92(15) 3_655 . . 3_655 ?
O21 Cl2 O24 O23 129.5(19) 3_655 . . 3_655 ?
O21 Cl2 O24 O23 -50.5(19) . . . 3_655 ?
O22 Cl2 O24 O23 68.7(17) . . . 3_655 ?
O22 Cl2 O24 O23 -111.3(17) 3_655 . . 3_655 ?
O23 Cl2 O24 O23 180.0 . . . 3_655 ?
O24 Cl2 O24 O22 -157(15) 3_655 . . 3_655 ?
O21 Cl2 O24 O22 -119.2(17) 3_655 . . 3_655 ?
O21 Cl2 O24 O22 60.8(17) . . . 3_655 ?
O22 Cl2 O24 O22 180.000(2) . . . 3_655 ?
O23 Cl2 O24 O22 111.3(17) 3_655 . . 3_655 ?
O23 Cl2 O24 O22 -68.7(17) . . . 3_655 ?
O41 Cl4 O42 O42W 180.000(7) . . . . ?
O41 Cl4 O42W O42 180(100) . . . . ?
O41' Cl4' O42' O51' 0.0 . . . . ?
O41' Cl4' O42' O52' 113(4) . . . 4_565 ?
O41' Cl4' O42' O52' -113(4) . . . . ?
O41' Cl4' O42' Cl5' 180.000(2) . . . . ?
O51' O42' Cl5' O53' 0.000(1) . . . . ?
Cl4' O42' Cl5' O53' 180.0 . . . . ?
O52' O42' Cl5' O53' -65(3) 4_565 . . . ?
O52' O42' Cl5' O53' 65(3) . . . . ?
O51' O42' Cl5' O52' 65(3) . . . 4_565 ?
Cl4' O42' Cl5' O52' -115(3) . . . 4_565 ?
O52' O42' Cl5' O52' 131(6) . . . 4_565 ?
O51' O42' Cl5' O52' -65(3) . . . . ?
Cl4' O42' Cl5' O52' 115(3) . . . . ?
O52' O42' Cl5' O52' -131(6) 4_565 . . . ?
Cl4' O42' Cl5' O51' 180.0 . . . . ?
O52' O42' Cl5' O51' -65(3) 4_565 . . . ?
O52' O42' Cl5' O51' 65(3) . . . . ?
Cl4' O42' O51' O53' 180.00(2) . . . . ?
O52' O42' O51' O53' 65.3(12) 4_565 . . . ?
O52' O42' O51' O53' -65.3(12) . . . . ?
Cl5' O42' O51' O53' 0.000(6) . . . . ?
Cl4' O42' O51' O52' 114.7(13) . . . 4_565 ?
O52' O42' O51' O52' -131(2) . . . 4_565 ?
Cl5' O42' O51' O52' -65.3(12) . . . 4_565 ?
Cl4' O42' O51' O52' -114.7(12) . . . . ?
O52' O42' O51' O52' 131(2) 4_565 . . . ?
Cl5' O42' O51' O52' 65.3(12) . . . . ?
Cl4' O42' O51' Cl5' 180.00(4) . . . . ?
O52' O42' O51' Cl5' 65.3(12) 4_565 . . . ?
O52' O42' O51' Cl5' -65.3(12) . . . . ?
O52' Cl5' O51' O53' 94(3) 4_565 . . . ?
O52' Cl5' O51' O53' -94(3) . . . . ?
O42' Cl5' O51' O53' 180.000(7) . . . . ?
O53' Cl5' O51' O42' 180.000(3) . . . . ?
O52' Cl5' O51' O42' -86(3) 4_565 . . . ?
O52' Cl5' O51' O42' 86(3) . . . . ?
O53' Cl5' O51' O52' -94(3) . . . 4_565 ?
O52' Cl5' O51' O52' 172(5) . . . 4_565 ?
O42' Cl5' O51' O52' 86(3) . . . 4_565 ?
O53' Cl5' O51' O52' 94(3) . . . . ?
O52' Cl5' O51' O52' -172(5) 4_565 . . . ?
O42' Cl5' O51' O52' -86(3) . . . . ?
O42' O51' O52' O53' -161(4) . . . . ?
O52' O51' O52' O53' -82(5) 4_565 . . . ?
Cl5' O51' O52' O53' -71.9(15) . . . . ?
O53' O51' O52' Cl5' 71.9(15) . . . . ?
O42' O51' O52' Cl5' -90(4) . . . . ?
O52' O51' O52' Cl5' -10(6) 4_565 . . . ?
O53' O51' O52' O42' 161(4) . . . . ?
O52' O51' O52' O42' 80(6) 4_565 . . . ?
Cl5' O51' O52' O42' 90(4) . . . . ?
O53' Cl5' O52' O51' -42(3) . . . . ?
O52' Cl5' O52' O51' 6(4) 4_565 . . . ?
O42' Cl5' O52' O51' 46(3) . . . . ?
O52' Cl5' O52' O53' 49(4) 4_565 . . . ?
O51' Cl5' O52' O53' 42(3) . . . . ?
O42' Cl5' O52' O53' 89(4) . . . . ?
O53' Cl5' O52' O42' -89(4) . . . . ?
O52' Cl5' O52' O42' -40(4) 4_565 . . . ?
O51' Cl5' O52' O42' -46(3) . . . . ?
Cl4' O42' O52' O51' 178(6) . . . . ?
O52' O42' O52' O51' -36(3) 4_565 . . . ?
Cl5' O42' O52' O51' -73(2) . . . . ?
O51' O42' O52' O53' 11(3) . . . . ?
Cl4' O42' O52' O53' -171(4) . . . . ?
O52' O42' O52' O53' -25(4) 4_565 . . . ?
Cl5' O42' O52' O53' -61.2(15) . . . . ?
O51' O42' O52' Cl5' 73(2) . . . . ?
Cl4' O42' O52' Cl5' -110(4) . . . . ?
O52' O42' O52' Cl5' 36(4) 4_565 . . . ?
O42' O51' O53' O52' -65.2(16) . . . 4_565 ?
O52' O51' O53' O52' -130(3) . . . 4_565 ?
Cl5' O51' O53' O52' -65.2(16) . . . 4_565 ?
O42' O51' O53' O52' 65.2(16) . . . . ?
O52' O51' O53' O52' 130(3) 4_565 . . . ?
Cl5' O51' O53' O52' 65.2(16) . . . . ?
O42' O51' O53' Cl5' 0.000(4) . . . . ?
O52' O51' O53' Cl5' 65.2(16) 4_565 . . . ?
O52' O51' O53' Cl5' -65.2(16) . . . . ?
Cl5' O52' O53' O51' -87.7(13) . . . . ?
O42' O52' O53' O51' -13(3) . . . . ?
O51' O52' O53' O52' 40(3) . . . 4_565 ?
Cl5' O52' O53' O52' -48(3) . . . 4_565 ?
O42' O52' O53' O52' 27(4) . . . 4_565 ?
O51' O52' O53' Cl5' 87.7(13) . . . . ?
O42' O52' O53' Cl5' 75(3) . . . . ?
O52' Cl5' O53' O51' -61(3) 4_565 . . . ?
O52' Cl5' O53' O51' 61(3) . . . . ?
O42' Cl5' O53' O51' 0.0 . . . . ?
O52' Cl5' O53' O52' 122(5) . . . 4_565 ?
O51' Cl5' O53' O52' 61(3) . . . 4_565 ?
O42' Cl5' O53' O52' 61(3) . . . 4_565 ?
O52' Cl5' O53' O52' -122(5) 4_565 . . . ?
O51' Cl5' O53' O52' -61(3) . . . . ?
O42' Cl5' O53' O52' -61(3) . . . . ?
